data_7058252
loop_
_publ_author_name
'Pal, Souvik'
'Dey, Kartick'
'Benmansour, Samia'
'G\'omez-Garc\'ia, Carlos J.'
'Nayek, Hari Pada'

_publ_section_title
;
 Syntheses, structures and magnetic properties of cyano-bridged
 one-dimensional Ln3+--Fe3+ (Ln = La, Dy, Ho and Yb) coordination polymers
;
_journal_issue 16
_journal_name_full 'New Journal of Chemistry'
_journal_page_first 6228
_journal_paper_doi 10.1039/C8NJ05173A
_journal_volume 43
_journal_year 2019
_chemical_formula_moiety '0.5(C60 H40 Fe2 Ho2 N20 O4), 6(O), 1[(H2O)]'
_chemical_formula_sum 'C30 H20 Fe Ho N10 O8'
_chemical_formula_weight 869.34
_space_group_crystal_system monoclinic
_space_group_IT_number 15
_space_group_name_Hall '-C 2yc'
_space_group_name_H-M_alt 'C 1 2/c 1'
_symmetry_space_group_name_Hall '-C 2yc'
_symmetry_space_group_name_H-M 'C 1 2/c 1'
_atom_sites_solution_hydrogens mixed
_atom_sites_solution_primary dual
_audit_creation_date 2019-03-11
_audit_creation_method
;
Olex2 1.2
(compiled 2018.05.29 svn.r3508 for OlexSys, GUI svn.r5506)
;
_audit_update_record
;
2019-03-14 deposited with the CCDC.    2019-03-18 downloaded from the CCDC.
;
_cell_angle_alpha 90
_cell_angle_beta 116.836(6)
_cell_angle_gamma 90
_cell_formula_units_Z 4
_cell_length_a 23.6159(9)
_cell_length_b 12.3991(5)
_cell_length_c 15.1656(8)
_cell_measurement_reflns_used 4604
_cell_measurement_temperature 293(2)
_cell_measurement_theta_max 28.7797
_cell_measurement_theta_min 2.9319
_cell_volume 3962.5(4)
_computing_cell_refinement CrysAlisPro
_computing_data_collection CrysAlisPro
_computing_data_reduction CrysAlisPro
_computing_molecular_graphics 'Olex2 (Dolomanov et al., 2009)'
_computing_publication_material 'Olex2 (Dolomanov et al., 2009)'
_computing_structure_refinement 'XL (Sheldrick, 2008)'
_computing_structure_solution 'XT (Sheldrick, 2015)'
_diffrn_ambient_temperature 293
_diffrn_measured_fraction_theta_full 0.998
_diffrn_measured_fraction_theta_max 0.928
_diffrn_measurement_device_type 'Xcalibur, Eos'
_diffrn_measurement_method '\w scans'
_diffrn_radiation_type MoK\a
_diffrn_radiation_wavelength 0.71073
_diffrn_reflns_av_R_equivalents 0.0872
_diffrn_reflns_av_unetI/netI 0.0847
_diffrn_reflns_Laue_measured_fraction_full 0.998
_diffrn_reflns_Laue_measured_fraction_max 0.928
_diffrn_reflns_limit_h_max 31
_diffrn_reflns_limit_h_min -30
_diffrn_reflns_limit_k_max 16
_diffrn_reflns_limit_k_min -16
_diffrn_reflns_limit_l_max 19
_diffrn_reflns_limit_l_min -20
_diffrn_reflns_number 21951
_diffrn_reflns_point_group_measured_fraction_full 0.998
_diffrn_reflns_point_group_measured_fraction_max 0.928
_diffrn_reflns_theta_full 25.242
_diffrn_reflns_theta_max 28.843
_diffrn_reflns_theta_min 3.173
_diffrn_source 'Enhance (Mo) X-ray Source'
_exptl_absorpt_coefficient_mu 2.403
_exptl_absorpt_correction_T_max 1.00000
_exptl_absorpt_correction_T_min 0.81559
_exptl_absorpt_correction_type multi-scan
_exptl_absorpt_process_details
;
CrysAlisPro, Agilent Technologies,
Version 1.171.35.21 (release 20-01-2012 CrysAlis171 .NET)
(compiled Jan 23 2012,18:06:46)
Empirical absorption correction using spherical harmonics,
 implemented in SCALE3 ABSPACK scaling algorithm.
;
_exptl_crystal_colour Yellow
_exptl_crystal_density_diffrn 1.457
_exptl_crystal_description Block
_exptl_crystal_F_000 1708
_exptl_crystal_size_max 0.25
_exptl_crystal_size_mid 0.23
_exptl_crystal_size_min 0.2
_refine_diff_density_max 2.223
_refine_diff_density_min -0.837
_refine_diff_density_rms 0.162
_refine_ls_extinction_method none
_refine_ls_goodness_of_fit_ref 1.020
_refine_ls_hydrogen_treatment constr
_refine_ls_matrix_type full
_refine_ls_number_parameters 229
_refine_ls_number_reflns 4818
_refine_ls_number_restraints 6
_refine_ls_restrained_S_all 1.020
_refine_ls_R_factor_all 0.0863
_refine_ls_R_factor_gt 0.0573
_refine_ls_shift/su_max 0.000
_refine_ls_shift/su_mean 0.000
_refine_ls_structure_factor_coef Fsqd
_refine_ls_weighting_details 'w=1/[\s^2^(Fo^2^)+(0.0731P)^2^] where P=(Fo^2^+2Fc^2^)/3'
_refine_ls_weighting_scheme calc
_refine_ls_wR_factor_gt 0.1295
_refine_ls_wR_factor_ref 0.1414
_reflns_Friedel_coverage 0.000
_reflns_number_gt 3507
_reflns_number_total 4818
_reflns_threshold_expression 'I > 2\s(I)'
_cod_data_source_file c8nj05173a2.cif
_cod_data_source_block 3_Sam
_cod_depositor_comments 'Adding full bibliography for 7058249--7058252.cif.'
_cod_database_code 7058252
_shelx_shelxl_version_number 2017/1
_shelx_space_group_comment
;
The symmetry employed for this shelxl refinement is uniquely defined
by the following loop, which should always be used as a source of
symmetry information in preference to the above space-group names.
They are only intended as comments.
;
_olex2_refinement_description
;
1. Fixed Uiso
 At 1.2 times of:
  All C(H) groups
 At 1.5 times of:
  All O(H,H) groups
2. Uiso/Uaniso restraints and constraints
Uanis(O2W) \\sim Ueq: with sigma of 0.0004 and sigma for terminal atoms of
0.0008
3. Rigid body (RIGU) restrains
 H7, C7
 with sigma for 1-2 distances of 0.004 and sigma for 1-3 distances of 0.004
 O1W
 with sigma for 1-2 distances of 0.004 and sigma for 1-3 distances of 0.004
 O3W
 with sigma for 1-2 distances of 0.004 and sigma for 1-3 distances of 0.004
4.a Rotating group:
 O1(H1A,H1B)
4.b Aromatic/amide H refined with riding coordinates:
 C1(H1), C2(H2), C3(H3), C6(H6), C7(H7), C10(H10), C11(H11), C12(H12)
;
_olex2_submission_special_instructions 'No special instructions were received'

loop_
_space_group_symop_operation_xyz
'x, y, z'
'-x, y, -z+1/2'
'x+1/2, y+1/2, z'
'-x+1/2, y+1/2, -z+1/2'
'-x, -y, -z'
'x, -y, z-1/2'
'-x+1/2, -y+1/2, -z'
'x+1/2, -y+1/2, z-1/2'

loop_
_atom_site_label
_atom_site_type_symbol
_atom_site_fract_x
_atom_site_fract_y
_atom_site_fract_z
_atom_site_U_iso_or_equiv
_atom_site_adp_type
_atom_site_occupancy
_atom_site_site_symmetry_order
_atom_site_calc_flag
_atom_site_refinement_flags_posn
_atom_site_refinement_flags_adp
_atom_site_refinement_flags_occupancy
C1 C 0.6054(3) 0.5319(6) 0.3643(5) 0.0411(15) Uani 1 1 d . . .
H1 H 0.632535 0.488968 0.350067 0.049 Uiso 1 1 calc R . .
C2 C 0.6248(3) 0.6381(6) 0.3976(6) 0.0523(18) Uani 1 1 d . . .
H2 H 0.663811 0.663460 0.405167 0.063 Uiso 1 1 calc R . .
C3 C 0.5862(4) 0.7026(6) 0.4183(6) 0.055(2) Uani 1 1 d . . .
H3 H 0.597735 0.773530 0.438382 0.066 Uiso 1 1 calc R . .
C4 C 0.5280(3) 0.6604(5) 0.4088(5) 0.0422(16) Uani 1 1 d . . .
C5 C 0.5121(3) 0.5536(5) 0.3759(4) 0.0352(14) Uani 1 1 d . . .
C6 C 0.4855(4) 0.7203(7) 0.4346(6) 0.056(2) Uani 1 1 d . . .
H6 H 0.495780 0.790940 0.456824 0.068 Uiso 1 1 calc R . .
C7 C 0.4316(4) 0.6777(6) 0.4278(6) 0.0526(18) Uani 1 1 d . U .
H7 H 0.405099 0.718895 0.444792 0.063 Uiso 1 1 calc R U .
C8 C 0.4144(3) 0.5687(6) 0.3943(5) 0.0416(16) Uani 1 1 d . . .
C9 C 0.4539(3) 0.5075(5) 0.3671(4) 0.0343(14) Uani 1 1 d . . .
C10 C 0.3589(3) 0.5196(7) 0.3886(6) 0.0511(18) Uani 1 1 d . . .
H10 H 0.332255 0.557080 0.407908 0.061 Uiso 1 1 calc R . .
C11 C 0.3450(3) 0.4173(6) 0.3547(6) 0.0499(18) Uani 1 1 d . . .
H11 H 0.308413 0.383642 0.349387 0.060 Uiso 1 1 calc R . .
C12 C 0.3868(3) 0.3631(6) 0.3278(5) 0.0454(16) Uani 1 1 d . . .
H12 H 0.376970 0.292356 0.305665 0.054 Uiso 1 1 calc R . .
C13 C 0.3401(3) 0.2636(5) 0.0835(5) 0.0360(14) Uani 1 1 d . . .
C14 C 0.2406(3) 0.4031(6) 0.0019(5) 0.0415(15) Uani 1 1 d . . .
C15 C 0.2399(3) 0.2431(6) 0.1207(5) 0.0464(17) Uani 1 1 d . . .
N1 N 0.5512(2) 0.4899(4) 0.3523(4) 0.0340(11) Uani 1 1 d . . .
N2 N 0.4393(2) 0.4052(4) 0.3315(4) 0.0347(11) Uani 1 1 d . . .
N3 N 0.3928(2) 0.2710(4) 0.1353(4) 0.0413(13) Uani 1 1 d . . .
N4 N 0.2313(3) 0.4945(6) 0.0062(7) 0.077(2) Uani 1 1 d . . .
N5 N 0.2343(3) 0.2401(7) 0.1914(6) 0.075(2) Uani 1 1 d . . .
O1 O 0.5111(2) 0.1774(4) 0.1589(4) 0.0462(11) Uani 1 1 d . . .
H1A H 0.476314 0.169510 0.087296 0.069 Uiso 1 1 d GR . .
H1B H 0.548905 0.181001 0.141465 0.069 Uiso 1 1 d GR . .
Fe1 Fe 0.250000 0.250000 0.000000 0.0365(3) Uani 1 2 d S T P
Ho1 Ho 0.500000 0.32195(3) 0.250000 0.03082(15) Uani 1 2 d S T P
O1W O 0.2004(3) 0.6598(5) 0.1122(5) 0.089(2) Uani 1 1 d . U .
O2W O 0.5813(3) 0.0425(7) 0.4666(6) 0.107(2) Uani 1 1 d . U .
O3W O 0.3902(3) 0.0640(6) 0.3478(5) 0.090(2) Uani 1 1 d . U .

loop_
_atom_site_aniso_label
_atom_site_aniso_U_11
_atom_site_aniso_U_22
_atom_site_aniso_U_33
_atom_site_aniso_U_23
_atom_site_aniso_U_13
_atom_site_aniso_U_12
C1 0.031(3) 0.050(4) 0.039(4) -0.006(3) 0.013(3) -0.001(3)
C2 0.036(4) 0.062(5) 0.052(4) -0.009(4) 0.014(3) -0.016(3)
C3 0.056(5) 0.046(4) 0.056(5) -0.010(4) 0.019(4) -0.011(3)
C4 0.042(4) 0.041(4) 0.039(4) -0.002(3) 0.014(3) 0.003(3)
C5 0.032(3) 0.043(4) 0.026(3) 0.000(3) 0.009(3) 0.004(3)
C6 0.061(5) 0.048(4) 0.056(5) -0.019(4) 0.022(4) 0.004(4)
C7 0.050(4) 0.057(4) 0.052(4) -0.003(4) 0.024(4) 0.009(4)
C8 0.037(3) 0.054(4) 0.034(4) 0.001(3) 0.016(3) 0.014(3)
C9 0.029(3) 0.042(4) 0.029(3) 0.006(3) 0.010(2) 0.010(3)
C10 0.034(3) 0.069(5) 0.057(5) 0.006(4) 0.026(3) 0.016(3)
C11 0.043(4) 0.058(5) 0.057(5) 0.006(4) 0.030(4) 0.007(3)
C12 0.034(3) 0.052(4) 0.051(4) 0.007(3) 0.020(3) 0.002(3)
C13 0.020(3) 0.040(3) 0.044(4) -0.003(3) 0.012(3) 0.000(3)
C14 0.025(3) 0.041(4) 0.047(4) -0.002(3) 0.006(3) -0.003(3)
C15 0.027(3) 0.062(5) 0.040(4) -0.006(4) 0.007(3) -0.007(3)
N1 0.018(2) 0.047(3) 0.031(3) -0.002(2) 0.006(2) -0.001(2)
N2 0.024(2) 0.039(3) 0.040(3) 0.002(2) 0.014(2) 0.002(2)
N3 0.023(2) 0.045(3) 0.046(3) -0.001(3) 0.007(2) -0.002(2)
N4 0.047(4) 0.056(4) 0.113(7) -0.011(4) 0.024(4) -0.002(3)
N5 0.058(4) 0.112(7) 0.056(5) -0.013(4) 0.026(4) -0.028(4)
O1 0.039(2) 0.053(3) 0.047(3) -0.009(2) 0.019(2) 0.001(2)
Fe1 0.0169(5) 0.0460(8) 0.0395(7) -0.0032(6) 0.0064(5) -0.0025(5)
Ho1 0.01562(19) 0.0395(2) 0.0325(2) 0.000 0.00655(15) 0.000
O1W 0.071(4) 0.096(5) 0.088(5) -0.015(4) 0.026(4) 0.015(3)
O2W 0.105(2) 0.107(2) 0.107(2) 0.0019(8) 0.0477(13) 0.0001(8)
O3W 0.072(4) 0.095(5) 0.111(6) 0.034(4) 0.048(4) -0.006(3)

loop_
_atom_type_symbol
_atom_type_description
_atom_type_scat_dispersion_real
_atom_type_scat_dispersion_imag
_atom_type_scat_source
C C 0.0033 0.0016 'International Tables Vol C Tables 4.2.6.8 and 6.1.1.4'
H H 0.0000 0.0000 'International Tables Vol C Tables 4.2.6.8 and 6.1.1.4'
Fe Fe 0.3463 0.8444 'International Tables Vol C Tables 4.2.6.8 and 6.1.1.4'
Ho Ho -0.2175 4.6783 'International Tables Vol C Tables 4.2.6.8 and 6.1.1.4'
N N 0.0061 0.0033 'International Tables Vol C Tables 4.2.6.8 and 6.1.1.4'
O O 0.0106 0.0060 'International Tables Vol C Tables 4.2.6.8 and 6.1.1.4'

loop_
_geom_angle_atom_site_label_1
_geom_angle_atom_site_label_2
_geom_angle_atom_site_label_3
_geom_angle
_geom_angle_site_symmetry_1
_geom_angle_site_symmetry_3
N1 C1 C2 123.8(6) . .
C3 C2 C1 119.5(7) . .
C2 C3 C4 118.9(6) . .
C3 C4 C6 123.1(6) . .
C5 C4 C3 118.4(6) . .
C5 C4 C6 118.4(6) . .
C4 C5 C9 119.9(6) . .
N1 C5 C4 121.9(6) . .
N1 C5 C9 118.1(5) . .
C7 C6 C4 122.1(7) . .
C6 C7 C8 120.4(7) . .
C9 C8 C7 119.6(6) . .
C9 C8 C10 118.1(6) . .
C10 C8 C7 122.3(6) . .
C8 C9 C5 119.5(6) . .
N2 C9 C5 117.9(5) . .
N2 C9 C8 122.6(6) . .
C11 C10 C8 119.2(6) . .
C10 C11 C12 118.7(7) . .
N2 C12 C11 124.7(7) . .
N3 C13 Fe1 177.7(6) . .
N4 C14 Fe1 174.2(7) . .
N5 C15 Fe1 179.3(8) . .
C1 N1 C5 117.5(5) . .
C1 N1 Ho1 124.8(4) . .
C5 N1 Ho1 115.9(3) . .
C9 N2 Ho1 118.8(4) . .
C12 N2 C9 116.7(5) . .
C12 N2 Ho1 123.5(5) . .
C13 N3 Ho1 169.0(5) . .
C13 Fe1 C13 180.0(2) . 7
C13 Fe1 C15 92.6(3) . 7
C13 Fe1 C15 87.4(3) . .
C13 Fe1 C15 87.4(3) 7 7
C13 Fe1 C15 92.6(3) 7 .
C14 Fe1 C13 89.8(3) 7 .
C14 Fe1 C13 90.2(3) . .
C14 Fe1 C13 89.8(3) . 7
C14 Fe1 C13 90.2(3) 7 7
C14 Fe1 C14 180.0 7 .
C14 Fe1 C15 88.0(3) . .
C14 Fe1 C15 92.0(3) . 7
C14 Fe1 C15 88.0(3) 7 7
C14 Fe1 C15 92.0(3) 7 .
C15 Fe1 C15 180.0(3) . 7
N1 Ho1 N1 70.6(2) . 2_655
N2 Ho1 N1 75.17(16) . 2_655
N2 Ho1 N1 65.30(15) . .
N2 Ho1 N1 75.17(16) 2_655 .
N2 Ho1 N1 65.30(15) 2_655 2_655
N2 Ho1 N2 131.2(2) . 2_655
N3 Ho1 N1 73.83(17) . 2_655
N3 Ho1 N1 134.81(16) . .
N3 Ho1 N1 134.81(16) 2_655 2_655
N3 Ho1 N1 73.83(17) 2_655 .
N3 Ho1 N2 79.40(17) . .
N3 Ho1 N2 79.40(17) 2_655 2_655
N3 Ho1 N2 113.56(18) . 2_655
N3 Ho1 N2 113.56(18) 2_655 .
N3 Ho1 N3 149.7(3) . 2_655
O1 Ho1 N1 146.37(15) 2_655 2_655
O1 Ho1 N1 114.38(17) . 2_655
O1 Ho1 N1 114.38(17) 2_655 .
O1 Ho1 N1 146.38(15) . .
O1 Ho1 N2 147.88(16) . .
O1 Ho1 N2 77.48(17) . 2_655
O1 Ho1 N2 147.89(16) 2_655 2_655
O1 Ho1 N2 77.48(17) 2_655 .
O1 Ho1 N3 82.27(18) 2_655 .
O1 Ho1 N3 74.67(17) 2_655 2_655
O1 Ho1 N3 74.67(17) . .
O1 Ho1 N3 82.28(18) . 2_655
O1 Ho1 O1 80.5(2) 2_655 .

loop_
_geom_bond_atom_site_label_1
_geom_bond_atom_site_label_2
_geom_bond_distance
C1 C2 1.410(10)
C1 N1 1.318(7)
C2 C3 1.352(10)
C3 C4 1.418(10)
C4 C5 1.405(9)
C4 C6 1.438(10)
C5 C9 1.438(8)
C5 N1 1.380(7)
C6 C7 1.338(11)
C7 C8 1.436(10)
C8 C9 1.401(8)
C8 C10 1.412(10)
C9 N2 1.361(8)
C10 C11 1.352(10)
C11 C12 1.398(9)
C12 N2 1.322(8)
C13 N3 1.137(7)
C13 Fe1 1.931(6)
C14 N4 1.161(9)
C14 Fe1 1.913(7)
C15 N5 1.137(9)
C15 Fe1 1.953(8)
N1 Ho1 2.552(5)
N2 Ho1 2.500(5)
N3 Ho1 2.420(5)
O1 Ho1 2.349(4)

loop_
_smtbx_masks_void_nr
_smtbx_masks_void_average_x
_smtbx_masks_void_average_y
_smtbx_masks_void_average_z
_smtbx_masks_void_volume
_smtbx_masks_void_count_electrons
_smtbx_masks_void_content
1 0.000 0.393 0.250 141.8 16.7 '1/2 (H2O)'
2 0.000 0.607 0.750 141.8 15.4 '1/2 (H2O)'
3 0.500 0.107 0.750 141.8 15.4 '1/2 (H2O)'
4 0.500 0.893 0.250 141.8 16.7 '1/2 (H2O)'
